data_7223450
loop_
_publ_author_name
'Wang, Zhi-Nan'
'Xu, Xue-Ting'
'Lv, Xiao'
'Bai, Feng-Ying'
'Liu, Shu-Qing'
'Xing, Yong-Heng'

_publ_section_title
;
 Synthesis, crystal structure, fluorescence and antimicrobial activity of
 a series of rare-earth complexes based on indolebutyric acid
;
_journal_issue 126
_journal_name_full 'RSC Adv.'
_journal_page_first 104263
_journal_paper_doi 10.1039/C5RA19376A
_journal_volume 5
_journal_year 2015
_chemical_formula_sum 'C96 H88 Eu2 N10 O12'
_chemical_formula_weight 1877.68
_chemical_name_systematic
; 
 ? 
;
_space_group_IT_number 14
_symmetry_cell_setting monoclinic
_symmetry_space_group_name_Hall '-P 2yn'
_symmetry_space_group_name_H-M 'P 1 21/n 1'
_atom_sites_solution_hydrogens geom
_atom_sites_solution_primary direct
_atom_sites_solution_secondary difmap
_audit_creation_method SHELXL-97
_audit_update_record
;
2015-11-09 deposited with the CCDC.
2015-11-20 downloaded from the CCDC.
;
_cell_angle_alpha 90.00
_cell_angle_beta 106.47(3)
_cell_angle_gamma 90.00
_cell_formula_units_Z 2
_cell_length_a 13.811(3)
_cell_length_b 18.430(4)
_cell_length_c 17.214(3)
_cell_measurement_reflns_used 3850
_cell_measurement_temperature 293(2)
_cell_measurement_theta_max 27.47
_cell_measurement_theta_min 3.14
_cell_volume 4201.8(16)
_computing_cell_refinement 'Bruker XSCANS'
_computing_data_collection 'Bruker XSCANS'
_computing_data_reduction 'Bruker SHELXTL'
_computing_molecular_graphics 'Bruker SHELXTL'
_computing_publication_material 'Bruker SHELXTL'
_computing_structure_refinement 'SHELXL-97 (Sheldrick, 1997)'
_computing_structure_solution 'SHELXS-97 (Sheldrick, 1990)'
_diffrn_ambient_temperature 293(2)
_diffrn_measured_fraction_theta_full 0.994
_diffrn_measured_fraction_theta_max 0.994
_diffrn_measurement_device_type 'Bruker P4'
_diffrn_measurement_method '\w scans'
_diffrn_radiation_monochromator graphite
_diffrn_radiation_source 'fine-focus sealed tube'
_diffrn_radiation_type MoK\a
_diffrn_radiation_wavelength 0.71073
_diffrn_reflns_av_R_equivalents 0.1116
_diffrn_reflns_av_sigmaI/netI 0.0958
_diffrn_reflns_limit_h_max 16
_diffrn_reflns_limit_h_min -17
_diffrn_reflns_limit_k_max 23
_diffrn_reflns_limit_k_min -23
_diffrn_reflns_limit_l_max 21
_diffrn_reflns_limit_l_min -22
_diffrn_reflns_number 39507
_diffrn_reflns_theta_full 27.47
_diffrn_reflns_theta_max 27.47
_diffrn_reflns_theta_min 3.14
_diffrn_standards_decay_% 0
_diffrn_standards_interval_count 0
_diffrn_standards_interval_time 0
_diffrn_standards_number 0
_exptl_absorpt_coefficient_mu 1.549
_exptl_absorpt_correction_T_max 0.6536
_exptl_absorpt_correction_T_min 0.5555
_exptl_absorpt_correction_type multi-scan
_exptl_absorpt_process_details sadabs
_exptl_crystal_colour colorless
_exptl_crystal_density_diffrn 1.484
_exptl_crystal_density_method 'not measured'
_exptl_crystal_description block
_exptl_crystal_F_000 1912
_exptl_crystal_size_max 0.43
_exptl_crystal_size_mid 0.32
_exptl_crystal_size_min 0.30
_refine_diff_density_max 0.664
_refine_diff_density_min -1.157
_refine_diff_density_rms 0.118
_refine_ls_extinction_method none
_refine_ls_goodness_of_fit_ref 1.013
_refine_ls_hydrogen_treatment mixed
_refine_ls_matrix_type full
_refine_ls_number_parameters 541
_refine_ls_number_reflns 9560
_refine_ls_number_restraints 0
_refine_ls_restrained_S_all 1.013
_refine_ls_R_factor_all 0.0890
_refine_ls_R_factor_gt 0.0485
_refine_ls_shift/su_max 0.000
_refine_ls_shift/su_mean 0.000
_refine_ls_structure_factor_coef Fsqd
_refine_ls_weighting_details 'calc w=1/[\s^2^(Fo^2^)+(0.0206P)^2^+1.3888P] where P=(Fo^2^+2Fc^2^)/3'
_refine_ls_weighting_scheme calc
_refine_ls_wR_factor_gt 0.0745
_refine_ls_wR_factor_ref 0.0833
_reflns_number_gt 6495
_reflns_number_total 9560
_reflns_threshold_expression >2sigma(I)
_cod_data_source_file c5ra19376a2.cif
_cod_data_source_block bai-480
_cod_depositor_comments
;
The following automatic conversions were performed:

'_symmetry_cell_setting' value 'Monoclinic' changed to 'monoclinic'
according to
/usr/data/users/saulius/crontab/automatic-downloads/rss-feeds/RSC/lib/dictionaries/cif_core.dic
dictionary named 'cif_core.dic' version 2.4.2 from 2011-04-26.

Automatic conversion script
Id: cif_fix_values 4268 2015-11-12 08:31:59Z antanas 
;
_cod_original_cell_volume 4201.7(15)
_cod_original_sg_symbol_H-M P2(1)/n
_cod_database_code 7223450

loop_
_symmetry_equiv_pos_as_xyz
'x, y, z'
'-x+1/2, y+1/2, -z+1/2'
'-x, -y, -z'
'x-1/2, -y-1/2, z-1/2'

loop_
_atom_site_label
_atom_site_type_symbol
_atom_site_fract_x
_atom_site_fract_y
_atom_site_fract_z
_atom_site_U_iso_or_equiv
_atom_site_adp_type
_atom_site_occupancy
_atom_site_symmetry_multiplicity
_atom_site_calc_flag
_atom_site_refinement_flags
Eu1 Eu 0.129145(16) -0.010805(11) 0.471896(12) 0.02226(6) Uani 1 1 d .
O1 O 0.1562(3) -0.12830(17) 0.41604(18) 0.0389(8) Uani 1 1 d .
O2 O 0.2478(2) -0.11173(17) 0.54221(18) 0.0363(8) Uani 1 1 d .
O3 O 0.1170(2) 0.12195(16) 0.44467(17) 0.0337(8) Uani 1 1 d .
O4 O -0.0129(2) 0.08040(15) 0.48032(15) 0.0272(7) Uani 1 1 d .
O5 O 0.1613(2) 0.02971(16) 0.60944(16) 0.0311(7) Uani 1 1 d .
N1 N 0.1981(3) 0.0122(2) 0.3470(2) 0.0326(8) Uani 1 1 d .
N2 N 0.3125(3) 0.0411(2) 0.5013(2) 0.0319(9) Uani 1 1 d .
N3 N 0.2755(4) -0.2876(2) 0.1378(3) 0.0590(14) Uani 1 1 d .
H3A H 0.2961 -0.3098 0.1015 0.071 Uiso 1 1 calc R
N4 N 0.1899(4) 0.3312(2) 0.7887(2) 0.0517(12) Uani 1 1 d .
H4A H 0.1905 0.3493 0.8349 0.062 Uiso 1 1 calc R
N5 N 0.5857(4) 0.1348(3) 0.8507(3) 0.0590(13) Uani 1 1 d .
H5A H 0.6242 0.1711 0.8488 0.071 Uiso 1 1 calc R
C1 C 0.3690(4) 0.0561(3) 0.5757(3) 0.0403(12) Uani 1 1 d .
H1A H 0.3420 0.0471 0.6185 0.048 Uiso 1 1 calc R
C2 C 0.4655(4) 0.0844(3) 0.5935(3) 0.0422(13) Uani 1 1 d .
H2A H 0.5022 0.0933 0.6469 0.051 Uiso 1 1 calc R
C3 C 0.5066(4) 0.0992(3) 0.5312(3) 0.0450(13) Uani 1 1 d .
H3B H 0.5712 0.1184 0.5418 0.054 Uiso 1 1 calc R
C4 C 0.4496(3) 0.0848(3) 0.4518(3) 0.0344(11) Uani 1 1 d .
C5 C 0.4883(4) 0.0991(3) 0.3830(3) 0.0461(14) Uani 1 1 d .
H5B H 0.5526 0.1184 0.3915 0.055 Uiso 1 1 calc R
C6 C 0.4316(4) 0.0846(3) 0.3074(3) 0.0484(14) Uani 1 1 d .
H6B H 0.4572 0.0943 0.2640 0.058 Uiso 1 1 calc R
C7 C 0.3329(4) 0.0546(3) 0.2924(3) 0.0363(11) Uani 1 1 d .
C8 C 0.2711(4) 0.0387(3) 0.2141(3) 0.0473(14) Uani 1 1 d .
H8A H 0.2943 0.0480 0.1693 0.057 Uiso 1 1 calc R
C9 C 0.1781(4) 0.0098(3) 0.2037(3) 0.0536(14) Uani 1 1 d .
H9A H 0.1375 -0.0014 0.1520 0.064 Uiso 1 1 calc R
C10 C 0.1437(4) -0.0030(3) 0.2721(3) 0.0427(12) Uani 1 1 d .
H10A H 0.0799 -0.0230 0.2643 0.051 Uiso 1 1 calc R
C11 C 0.2921(3) 0.0400(2) 0.3580(3) 0.0292(10) Uani 1 1 d .
C12 C 0.3538(3) 0.0558(2) 0.4386(3) 0.0295(10) Uani 1 1 d .
C13 C 0.2194(3) -0.1517(3) 0.4798(3) 0.0322(11) Uani 1 1 d .
C14 C 0.2607(4) -0.2280(3) 0.4811(3) 0.0425(13) Uani 1 1 d .
H14A H 0.3328 -0.2269 0.5075 0.051 Uiso 1 1 calc R
H14B H 0.2298 -0.2584 0.5134 0.051 Uiso 1 1 calc R
C15 C 0.2431(4) -0.2621(3) 0.3981(3) 0.0458(13) Uani 1 1 d .
H15A H 0.1717 -0.2595 0.3695 0.055 Uiso 1 1 calc R
H15B H 0.2618 -0.3130 0.4046 0.055 Uiso 1 1 calc R
C16 C 0.3038(4) -0.2249(3) 0.3469(3) 0.0455(13) Uani 1 1 d .
H16A H 0.2971 -0.1728 0.3514 0.055 Uiso 1 1 calc R
H16B H 0.3746 -0.2369 0.3697 0.055 Uiso 1 1 calc R
C17 C 0.2734(4) -0.2447(3) 0.2595(3) 0.0445(14) Uani 1 1 d .
C18 C 0.3258(5) -0.2850(3) 0.2180(4) 0.0548(15) Uani 1 1 d .
H18A H 0.3874 -0.3075 0.2416 0.066 Uiso 1 1 calc R
C19 C 0.1872(5) -0.2496(3) 0.1236(3) 0.0470(14) Uani 1 1 d .
C20 C 0.1121(5) -0.2360(3) 0.0533(4) 0.0610(17) Uani 1 1 d .
H20A H 0.1161 -0.2546 0.0040 0.073 Uiso 1 1 calc R
C21 C 0.0313(5) -0.1945(4) 0.0573(4) 0.0678(18) Uani 1 1 d .
H21A H -0.0195 -0.1843 0.0101 0.081 Uiso 1 1 calc R
C22 C 0.0243(5) -0.1671(3) 0.1319(4) 0.0658(17) Uani 1 1 d .
H22A H -0.0314 -0.1395 0.1335 0.079 Uiso 1 1 calc R
C23 C 0.0991(4) -0.1809(3) 0.2025(3) 0.0502(14) Uani 1 1 d .
H23A H 0.0937 -0.1631 0.2516 0.060 Uiso 1 1 calc R
C24 C 0.1830(4) -0.2215(3) 0.1996(3) 0.0419(13) Uani 1 1 d .
C25 C 0.0335(3) 0.1333(2) 0.4597(2) 0.0272(10) Uani 1 1 d .
C26 C -0.0106(3) 0.2081(2) 0.4533(3) 0.0329(11) Uani 1 1 d .
H26A H -0.0791 0.2054 0.4575 0.039 Uiso 1 1 calc R
H26B H -0.0134 0.2284 0.4007 0.039 Uiso 1 1 calc R
C27 C 0.0522(4) 0.2582(3) 0.5202(3) 0.0444(13) Uani 1 1 d .
H27A H 0.1155 0.2695 0.5088 0.053 Uiso 1 1 calc R
H27B H 0.0160 0.3033 0.5197 0.053 Uiso 1 1 calc R
C28 C 0.0743(4) 0.2240(3) 0.6034(3) 0.0456(13) Uani 1 1 d .
H28A H 0.0108 0.2129 0.6144 0.055 Uiso 1 1 calc R
H28B H 0.1096 0.1786 0.6032 0.055 Uiso 1 1 calc R
C29 C 0.1367(4) 0.2710(3) 0.6710(3) 0.0430(13) Uani 1 1 d .
C30 C 0.1134(5) 0.2906(3) 0.7403(3) 0.0523(15) Uani 1 1 d .
H30A H 0.0541 0.2783 0.7526 0.063 Uiso 1 1 calc R
C31 C 0.2657(4) 0.3385(3) 0.7521(3) 0.0402(12) Uani 1 1 d .
C32 C 0.3559(4) 0.3740(3) 0.7774(3) 0.0512(15) Uani 1 1 d .
H32A H 0.3746 0.3985 0.8266 0.061 Uiso 1 1 calc R
C33 C 0.4179(5) 0.3722(3) 0.7281(4) 0.0642(17) Uani 1 1 d .
H33A H 0.4796 0.3963 0.7439 0.077 Uiso 1 1 calc R
C34 C 0.3903(5) 0.3353(4) 0.6551(4) 0.084(2) Uani 1 1 d .
H34A H 0.4337 0.3353 0.6225 0.101 Uiso 1 1 calc R
C35 C 0.3009(5) 0.2989(4) 0.6299(3) 0.0681(19) Uani 1 1 d .
H35A H 0.2842 0.2734 0.5812 0.082 Uiso 1 1 calc R
C36 C 0.2346(4) 0.3003(3) 0.6781(3) 0.0398(12) Uani 1 1 d .
C37 C 0.1068(3) 0.0399(2) 0.6564(2) 0.0266(10) Uani 1 1 d .
C38 C 0.1528(4) 0.0732(3) 0.7398(3) 0.0382(12) Uani 1 1 d .
H38A H 0.1467 0.0379 0.7800 0.046 Uiso 1 1 calc R
H38B H 0.1120 0.1148 0.7449 0.046 Uiso 1 1 calc R
C39 C 0.2628(4) 0.0977(3) 0.7614(3) 0.0424(13) Uani 1 1 d .
H39A H 0.2752 0.1193 0.7137 0.051 Uiso 1 1 calc R
H39B H 0.2731 0.1352 0.8025 0.051 Uiso 1 1 calc R
C40 C 0.3399(4) 0.0380(3) 0.7923(3) 0.0452(13) Uani 1 1 d .
H40A H 0.3225 0.0122 0.8356 0.054 Uiso 1 1 calc R
H40B H 0.3360 0.0037 0.7487 0.054 Uiso 1 1 calc R
C41 C 0.4466(4) 0.0649(3) 0.8231(3) 0.0391(12) Uani 1 1 d .
C42 C 0.4855(4) 0.1288(3) 0.8074(3) 0.0492(14) Uani 1 1 d .
H42A H 0.4494 0.1640 0.7722 0.059 Uiso 1 1 calc R
C43 C 0.6140(4) 0.0743(3) 0.8968(3) 0.0474(14) Uani 1 1 d .
C44 C 0.7069(4) 0.0566(4) 0.9528(4) 0.0635(17) Uani 1 1 d .
H44A H 0.7624 0.0874 0.9632 0.076 Uiso 1 1 calc R
C45 C 0.7104(5) -0.0088(4) 0.9910(4) 0.075(2) Uani 1 1 d .
H45A H 0.7701 -0.0221 1.0292 0.090 Uiso 1 1 calc R
C46 C 0.6289(6) -0.0563(4) 0.9753(4) 0.0714(18) Uani 1 1 d .
H46A H 0.6357 -0.1006 1.0023 0.086 Uiso 1 1 calc R
C47 C 0.5384(4) -0.0385(3) 0.9204(3) 0.0520(14) Uani 1 1 d .
H47A H 0.4844 -0.0707 0.9102 0.062 Uiso 1 1 calc R
C48 C 0.5279(4) 0.0282(3) 0.8800(3) 0.0413(13) Uani 1 1 d .
O6 O 0.0143(2) 0.02488(16) 0.64016(15) 0.0301(7) Uani 1 1 d .

loop_
_atom_site_aniso_label
_atom_site_aniso_U_11
_atom_site_aniso_U_22
_atom_site_aniso_U_33
_atom_site_aniso_U_23
_atom_site_aniso_U_13
_atom_site_aniso_U_12
Eu1 0.02028(10) 0.02570(11) 0.02338(10) -0.00033(11) 0.01038(7) -0.00156(11)
O1 0.044(2) 0.041(2) 0.0300(18) -0.0034(15) 0.0079(16) 0.0135(16)
O2 0.035(2) 0.039(2) 0.0346(18) -0.0006(15) 0.0094(15) 0.0036(15)
O3 0.0301(19) 0.0356(19) 0.0425(19) 0.0083(14) 0.0217(16) 0.0010(14)
O4 0.0293(19) 0.0261(18) 0.0294(18) 0.0000(13) 0.0135(14) -0.0051(13)
O5 0.0251(17) 0.042(2) 0.0271(16) -0.0043(13) 0.0096(13) -0.0037(13)
N1 0.029(2) 0.039(2) 0.035(2) -0.0010(18) 0.0167(16) -0.0027(18)
N2 0.024(2) 0.038(2) 0.037(2) 0.0021(18) 0.0156(17) -0.0056(17)
N3 0.080(4) 0.055(3) 0.058(3) -0.017(2) 0.045(3) -0.003(3)
N4 0.069(4) 0.056(3) 0.033(2) -0.016(2) 0.019(2) -0.004(3)
N5 0.042(3) 0.057(3) 0.076(3) -0.008(3) 0.014(3) -0.018(2)
C1 0.036(3) 0.060(4) 0.028(3) -0.007(2) 0.012(2) -0.007(3)
C2 0.027(3) 0.057(4) 0.042(3) -0.003(2) 0.008(2) -0.003(2)
C3 0.029(3) 0.053(4) 0.053(3) -0.004(3) 0.011(3) -0.014(2)
C4 0.024(3) 0.035(3) 0.049(3) -0.004(2) 0.018(2) -0.005(2)
C5 0.033(3) 0.055(4) 0.057(4) -0.002(3) 0.024(3) -0.013(3)
C6 0.042(3) 0.056(4) 0.059(4) 0.002(3) 0.035(3) -0.011(3)
C7 0.036(3) 0.040(3) 0.039(3) 0.001(2) 0.021(2) 0.001(2)
C8 0.053(4) 0.059(4) 0.038(3) -0.003(3) 0.026(3) -0.009(3)
C9 0.059(4) 0.070(4) 0.038(3) -0.015(3) 0.023(2) -0.014(3)
C10 0.040(3) 0.056(4) 0.038(3) -0.008(3) 0.020(2) -0.007(3)
C11 0.032(3) 0.024(2) 0.036(3) -0.0016(19) 0.018(2) -0.003(2)
C12 0.034(3) 0.024(3) 0.034(3) 0.0037(19) 0.016(2) 0.001(2)
C13 0.026(3) 0.033(3) 0.043(3) 0.000(2) 0.019(2) -0.001(2)
C14 0.042(3) 0.037(3) 0.051(3) 0.004(2) 0.016(2) 0.010(2)
C15 0.055(4) 0.029(3) 0.058(3) -0.007(2) 0.022(3) 0.007(2)
C16 0.039(3) 0.047(3) 0.055(3) -0.004(3) 0.021(3) 0.001(3)
C17 0.047(4) 0.043(3) 0.052(3) -0.010(3) 0.029(3) -0.003(3)
C18 0.057(4) 0.042(4) 0.076(4) -0.006(3) 0.037(3) 0.007(3)
C19 0.059(4) 0.039(3) 0.055(4) -0.011(3) 0.035(3) -0.013(3)
C20 0.078(5) 0.065(4) 0.050(4) -0.017(3) 0.035(4) -0.030(4)
C21 0.061(5) 0.087(5) 0.051(4) 0.000(3) 0.010(3) -0.024(4)
C22 0.054(4) 0.082(5) 0.067(4) -0.005(4) 0.027(3) 0.000(3)
C23 0.050(4) 0.055(4) 0.050(3) -0.017(3) 0.022(3) 0.003(3)
C24 0.053(4) 0.037(3) 0.044(3) -0.015(2) 0.028(3) -0.012(3)
C25 0.031(3) 0.030(3) 0.021(2) -0.0007(18) 0.0074(19) -0.003(2)
C26 0.032(3) 0.030(3) 0.037(3) 0.000(2) 0.009(2) -0.001(2)
C27 0.045(3) 0.033(3) 0.050(3) -0.008(2) 0.005(3) 0.001(2)
C28 0.048(4) 0.048(3) 0.040(3) -0.011(2) 0.012(2) -0.011(3)
C29 0.050(4) 0.037(3) 0.043(3) -0.008(2) 0.014(2) 0.000(2)
C30 0.062(4) 0.053(4) 0.047(3) -0.008(3) 0.024(3) -0.008(3)
C31 0.044(3) 0.040(3) 0.034(3) -0.010(2) 0.006(2) 0.005(2)
C32 0.063(4) 0.042(3) 0.039(3) -0.009(2) 0.000(3) 0.000(3)
C33 0.046(4) 0.073(5) 0.065(4) -0.013(3) 0.002(3) -0.012(3)
C34 0.043(4) 0.135(7) 0.080(5) -0.031(5) 0.029(4) -0.020(4)
C35 0.053(4) 0.108(6) 0.043(3) -0.036(3) 0.014(3) -0.015(4)
C36 0.042(3) 0.041(3) 0.035(3) -0.011(2) 0.010(2) 0.000(2)
C37 0.031(3) 0.025(2) 0.027(2) 0.0008(18) 0.0126(19) -0.0053(19)
C38 0.034(3) 0.054(3) 0.026(2) -0.008(2) 0.007(2) -0.004(2)
C39 0.039(3) 0.049(3) 0.037(3) -0.012(2) 0.006(2) -0.004(3)
C40 0.045(3) 0.050(3) 0.037(3) 0.000(2) 0.006(2) -0.012(3)
C41 0.041(3) 0.041(3) 0.034(3) -0.004(2) 0.008(2) -0.006(2)
C42 0.043(4) 0.048(4) 0.054(3) -0.002(3) 0.010(3) -0.002(3)
C43 0.040(3) 0.057(4) 0.046(3) -0.017(3) 0.012(3) -0.003(3)
C44 0.038(4) 0.084(5) 0.063(4) -0.027(4) 0.005(3) -0.003(3)
C45 0.060(4) 0.104(6) 0.054(4) -0.008(4) 0.008(3) 0.018(4)
C46 0.072(5) 0.086(5) 0.056(4) 0.011(4) 0.017(3) 0.018(4)
C47 0.045(4) 0.065(4) 0.048(3) 0.004(3) 0.016(3) 0.000(3)
C48 0.041(3) 0.047(4) 0.037(3) -0.009(2) 0.013(2) -0.006(2)
O6 0.0253(17) 0.042(2) 0.0244(15) 0.0018(13) 0.0098(12) -0.0015(14)

loop_
_atom_type_symbol
_atom_type_description
_atom_type_scat_dispersion_real
_atom_type_scat_dispersion_imag
_atom_type_scat_source
C C 0.0033 0.0016 'International Tables Vol C Tables 4.2.6.8 and 6.1.1.4'
H H 0.0000 0.0000 'International Tables Vol C Tables 4.2.6.8 and 6.1.1.4'
N N 0.0061 0.0033 'International Tables Vol C Tables 4.2.6.8 and 6.1.1.4'
O O 0.0106 0.0060 'International Tables Vol C Tables 4.2.6.8 and 6.1.1.4'
Eu Eu -0.1578 3.6682 'International Tables Vol C Tables 4.2.6.8 and 6.1.1.4'

loop_
_geom_angle_atom_site_label_1
_geom_angle_atom_site_label_2
_geom_angle_atom_site_label_3
_geom_angle
_geom_angle_site_symmetry_1
_geom_angle_site_symmetry_3
O6 Eu1 O4 74.34(9) 3_556 3_556
O6 Eu1 O5 136.02(9) 3_556 .
O4 Eu1 O5 77.34(9) 3_556 .
O6 Eu1 O1 76.51(10) 3_556 .
O4 Eu1 O1 81.46(10) 3_556 .
O5 Eu1 O1 131.16(10) . .
O6 Eu1 O3 87.58(10) 3_556 .
O4 Eu1 O3 125.43(9) 3_556 .
O5 Eu1 O3 82.16(10) . .
O1 Eu1 O3 143.90(10) . .
O6 Eu1 O2 125.97(10) 3_556 .
O4 Eu1 O2 81.27(10) 3_556 .
O5 Eu1 O2 81.03(10) . .
O1 Eu1 O2 52.37(10) . .
O3 Eu1 O2 143.88(10) . .
O6 Eu1 N2 137.87(10) 3_556 .
O4 Eu1 N2 147.27(11) 3_556 .
O5 Eu1 N2 78.28(10) . .
O1 Eu1 N2 98.77(11) . .
O3 Eu1 N2 71.78(11) . .
O2 Eu1 N2 73.62(11) . .
O6 Eu1 O4 69.31(9) 3_556 .
O4 Eu1 O4 74.76(10) 3_556 .
O5 Eu1 O4 71.21(9) . .
O1 Eu1 O4 142.39(10) . .
O3 Eu1 O4 50.75(9) . .
O2 Eu1 O4 146.49(9) . .
N2 Eu1 O4 116.97(10) . .
O6 Eu1 N1 76.27(10) 3_556 .
O4 Eu1 N1 144.03(10) 3_556 .
O5 Eu1 N1 138.58(11) . .
O1 Eu1 N1 71.86(11) . .
O3 Eu1 N1 72.97(10) . .
O2 Eu1 N1 100.01(11) . .
N2 Eu1 N1 62.84(11) . .
O4 Eu1 N1 113.16(10) . .
O6 Eu1 C13 101.11(12) 3_556 .
O4 Eu1 C13 79.76(11) 3_556 .
O5 Eu1 C13 106.16(12) . .
O1 Eu1 C13 26.11(11) . .
O3 Eu1 C13 154.81(11) . .
O2 Eu1 C13 26.27(11) . .
N2 Eu1 C13 86.43(12) . .
O4 Eu1 C13 154.35(10) . .
N1 Eu1 C13 86.07(12) . .
O6 Eu1 C25 77.57(11) 3_556 .
O4 Eu1 C25 100.25(11) 3_556 .
O5 Eu1 C25 75.18(10) . .
O1 Eu1 C25 152.50(11) . .
O3 Eu1 C25 25.22(10) . .
O2 Eu1 C25 155.12(11) . .
N2 Eu1 C25 94.25(12) . .
O4 Eu1 C25 25.54(10) . .
N1 Eu1 C25 93.16(11) . .
C13 Eu1 C25 178.61(13) . .
O6 Eu1 Eu1 66.77(6) 3_556 3_556
O4 Eu1 Eu1 39.49(7) 3_556 3_556
O5 Eu1 Eu1 69.92(7) . 3_556
O1 Eu1 Eu1 115.68(8) . 3_556
O3 Eu1 Eu1 85.98(6) . 3_556
O2 Eu1 Eu1 117.31(7) . 3_556
N2 Eu1 Eu1 143.35(8) . 3_556
O4 Eu1 Eu1 35.27(6) . 3_556
N1 Eu1 Eu1 138.04(8) . 3_556
C13 Eu1 Eu1 119.19(8) . 3_556
C25 Eu1 Eu1 60.78(8) . 3_556
C13 O1 Eu1 96.0(3) . .
C13 O2 Eu1 91.1(3) . .
C25 O3 Eu1 98.1(3) . .
C25 O4 Eu1 162.6(3) . 3_556
C25 O4 Eu1 91.8(2) . .
Eu1 O4 Eu1 105.24(10) 3_556 .
C37 O5 Eu1 134.4(3) . .
C10 N1 C11 118.1(3) . .
C10 N1 Eu1 121.8(3) . .
C11 N1 Eu1 120.1(3) . .
C1 N2 C12 116.9(4) . .
C1 N2 Eu1 122.4(3) . .
C12 N2 Eu1 120.7(3) . .
C18 N3 C19 109.7(4) . .
C18 N3 H3A 125.2 . .
C19 N3 H3A 125.2 . .
C30 N4 C31 109.4(4) . .
C30 N4 H4A 125.3 . .
C31 N4 H4A 125.3 . .
C43 N5 C42 109.1(5) . .
C43 N5 H5A 125.4 . .
C42 N5 H5A 125.4 . .
N2 C1 C2 124.0(4) . .
N2 C1 H1A 118.0 . .
C2 C1 H1A 118.0 . .
C3 C2 C1 119.2(5) . .
C3 C2 H2A 120.4 . .
C1 C2 H2A 120.4 . .
C2 C3 C4 118.9(5) . .
C2 C3 H3B 120.5 . .
C4 C3 H3B 120.5 . .
C12 C4 C3 118.7(4) . .
C12 C4 C5 119.4(4) . .
C3 C4 C5 121.9(4) . .
C6 C5 C4 120.4(5) . .
C6 C5 H5B 119.8 . .
C4 C5 H5B 119.8 . .
C5 C6 C7 121.1(4) . .
C5 C6 H6B 119.4 . .
C7 C6 H6B 119.4 . .
C8 C7 C11 116.8(4) . .
C8 C7 C6 122.9(4) . .
C11 C7 C6 120.3(4) . .
C9 C8 C7 120.2(4) . .
C9 C8 H8A 119.9 . .
C7 C8 H8A 119.9 . .
C8 C9 C10 119.1(5) . .
C8 C9 H9A 120.4 . .
C10 C9 H9A 120.4 . .
N1 C10 C9 123.1(4) . .
N1 C10 H10A 118.5 . .
C9 C10 H10A 118.5 . .
N1 C11 C7 122.6(4) . .
N1 C11 C12 119.5(4) . .
C7 C11 C12 117.8(4) . .
N2 C12 C4 122.3(4) . .
N2 C12 C11 116.7(4) . .
C4 C12 C11 120.9(4) . .
O1 C13 O2 120.5(4) . .
O1 C13 C14 119.4(4) . .
O2 C13 C14 120.1(4) . .
O1 C13 Eu1 57.9(2) . .
O2 C13 Eu1 62.7(2) . .
C14 C13 Eu1 176.4(3) . .
C15 C14 C13 114.4(4) . .
C15 C14 H14A 108.7 . .
C13 C14 H14A 108.7 . .
C15 C14 H14B 108.7 . .
C13 C14 H14B 108.7 . .
H14A C14 H14B 107.6 . .
C14 C15 C16 112.7(4) . .
C14 C15 H15A 109.0 . .
C16 C15 H15A 109.0 . .
C14 C15 H15B 109.0 . .
C16 C15 H15B 109.0 . .
H15A C15 H15B 107.8 . .
C17 C16 C15 115.3(4) . .
C17 C16 H16A 108.5 . .
C15 C16 H16A 108.5 . .
C17 C16 H16B 108.5 . .
C15 C16 H16B 108.5 . .
H16A C16 H16B 107.5 . .
C18 C17 C24 105.5(5) . .
C18 C17 C16 128.3(5) . .
C24 C17 C16 126.2(4) . .
N3 C18 C17 110.8(5) . .
N3 C18 H18A 124.6 . .
C17 C18 H18A 124.6 . .
N3 C19 C20 131.5(5) . .
N3 C19 C24 106.8(5) . .
C20 C19 C24 121.7(6) . .
C21 C20 C19 118.6(5) . .
C21 C20 H20A 120.7 . .
C19 C20 H20A 120.7 . .
C20 C21 C22 120.9(6) . .
C20 C21 H21A 119.6 . .
C22 C21 H21A 119.6 . .
C23 C22 C21 120.7(6) . .
C23 C22 H22A 119.7 . .
C21 C22 H22A 119.7 . .
C22 C23 C24 119.4(5) . .
C22 C23 H23A 120.3 . .
C24 C23 H23A 120.3 . .
C23 C24 C19 118.7(5) . .
C23 C24 C17 134.0(5) . .
C19 C24 C17 107.3(5) . .
O3 C25 O4 119.4(4) . .
O3 C25 C26 120.7(4) . .
O4 C25 C26 119.9(4) . .
O3 C25 Eu1 56.7(2) . .
O4 C25 Eu1 62.6(2) . .
C26 C25 Eu1 177.4(3) . .
C25 C26 C27 111.5(4) . .
C25 C26 H26A 109.3 . .
C27 C26 H26A 109.3 . .
C25 C26 H26B 109.3 . .
C27 C26 H26B 109.3 . .
H26A C26 H26B 108.0 . .
C28 C27 C26 112.2(4) . .
C28 C27 H27A 109.2 . .
C26 C27 H27A 109.2 . .
C28 C27 H27B 109.2 . .
C26 C27 H27B 109.2 . .
H27A C27 H27B 107.9 . .
C29 C28 C27 114.1(4) . .
C29 C28 H28A 108.7 . .
C27 C28 H28A 108.7 . .
C29 C28 H28B 108.7 . .
C27 C28 H28B 108.7 . .
H28A C28 H28B 107.6 . .
C30 C29 C36 106.0(5) . .
C30 C29 C28 126.9(5) . .
C36 C29 C28 127.0(4) . .
N4 C30 C29 110.1(5) . .
N4 C30 H30A 125.0 . .
C29 C30 H30A 125.0 . .
C32 C31 N4 130.3(5) . .
C32 C31 C36 123.0(5) . .
N4 C31 C36 106.8(5) . .
C31 C32 C33 117.8(5) . .
C31 C32 H32A 121.1 . .
C33 C32 H32A 121.1 . .
C32 C33 C34 121.1(6) . .
C32 C33 H33A 119.5 . .
C34 C33 H33A 119.5 . .
C35 C34 C33 121.5(6) . .
C35 C34 H34A 119.3 . .
C33 C34 H34A 119.3 . .
C34 C35 C36 119.1(5) . .
C34 C35 H35A 120.4 . .
C36 C35 H35A 120.4 . .
C35 C36 C31 117.5(5) . .
C35 C36 C29 134.8(5) . .
C31 C36 C29 107.7(4) . .
O6 C37 O5 125.1(4) . .
O6 C37 C38 115.0(3) . .
O5 C37 C38 119.8(4) . .
C37 C38 C39 117.9(4) . .
C37 C38 H38A 107.8 . .
C39 C38 H38A 107.8 . .
C37 C38 H38B 107.8 . .
C39 C38 H38B 107.8 . .
H38A C38 H38B 107.2 . .
C40 C39 C38 114.9(4) . .
C40 C39 H39A 108.6 . .
C38 C39 H39A 108.6 . .
C40 C39 H39B 108.6 . .
C38 C39 H39B 108.6 . .
H39A C39 H39B 107.5 . .
C41 C40 C39 113.8(4) . .
C41 C40 H40A 108.8 . .
C39 C40 H40A 108.8 . .
C41 C40 H40B 108.8 . .
C39 C40 H40B 108.8 . .
H40A C40 H40B 107.7 . .
C42 C41 C48 105.6(5) . .
C42 C41 C40 128.5(5) . .
C48 C41 C40 125.8(5) . .
C41 C42 N5 110.9(5) . .
C41 C42 H42A 124.5 . .
N5 C42 H42A 124.5 . .
N5 C43 C44 130.2(6) . .
N5 C43 C48 106.6(5) . .
C44 C43 C48 123.2(6) . .
C45 C44 C43 115.8(6) . .
C45 C44 H44A 122.1 . .
C43 C44 H44A 122.1 . .
C44 C45 C46 123.1(6) . .
C44 C45 H45A 118.5 . .
C46 C45 H45A 118.5 . .
C47 C46 C45 120.7(6) . .
C47 C46 H46A 119.6 . .
C45 C46 H46A 119.6 . .
C46 C47 C48 119.7(6) . .
C46 C47 H47A 120.1 . .
C48 C47 H47A 120.1 . .
C47 C48 C43 117.5(5) . .
C47 C48 C41 134.8(5) . .
C43 C48 C41 107.7(5) . .
C37 O6 Eu1 140.5(2) . 3_556

loop_
_geom_bond_atom_site_label_1
_geom_bond_atom_site_label_2
_geom_bond_distance
_geom_bond_site_symmetry_2
Eu1 O6 2.355(3) 3_556
Eu1 O4 2.377(3) 3_556
Eu1 O5 2.401(3) .
Eu1 O1 2.441(3) .
Eu1 O3 2.488(3) .
Eu1 O2 2.547(3) .
Eu1 N2 2.618(4) .
Eu1 O4 2.618(3) .
Eu1 N1 2.621(3) .
Eu1 C13 2.866(5) .
Eu1 C25 2.946(4) .
Eu1 Eu1 3.9720(9) 3_556
O1 C13 1.268(5) .
O2 C13 1.269(5) .
O3 C25 1.268(5) .
O4 C25 1.271(5) .
O4 Eu1 2.377(3) 3_556
O5 C37 1.266(5) .
N1 C10 1.324(5) .
N1 C11 1.358(5) .
N2 C1 1.326(5) .
N2 C12 1.384(5) .
N3 C18 1.359(7) .
N3 C19 1.366(7) .
N3 H3A 0.8600 .
N4 C30 1.368(7) .
N4 C31 1.372(6) .
N4 H4A 0.8600 .
N5 C43 1.361(7) .
N5 C42 1.377(6) .
N5 H5A 0.8600 .
C1 C2 1.383(6) .
C1 H1A 0.9300 .
C2 C3 1.375(6) .
C2 H2A 0.9300 .
C3 C4 1.395(6) .
C3 H3B 0.9300 .
C4 C12 1.385(6) .
C4 C5 1.454(6) .
C5 C6 1.342(7) .
C5 H5B 0.9300 .
C6 C7 1.425(7) .
C6 H6B 0.9300 .
C7 C8 1.408(6) .
C7 C11 1.422(5) .
C8 C9 1.354(7) .
C8 H8A 0.9300 .
C9 C10 1.409(6) .
C9 H9A 0.9300 .
C10 H10A 0.9300 .
C11 C12 1.439(6) .
C13 C14 1.516(6) .
C14 C15 1.515(6) .
C14 H14A 0.9700 .
C14 H14B 0.9700 .
C15 C16 1.540(6) .
C15 H15A 0.9700 .
C15 H15B 0.9700 .
C16 C17 1.489(7) .
C16 H16A 0.9700 .
C16 H16B 0.9700 .
C17 C18 1.370(6) .
C17 C24 1.440(7) .
C18 H18A 0.9300 .
C19 C20 1.375(8) .
C19 C24 1.423(6) .
C20 C21 1.370(8) .
C20 H20A 0.9300 .
C21 C22 1.409(8) .
C21 H21A 0.9300 .
C22 C23 1.377(8) .
C22 H22A 0.9300 .
C23 C24 1.393(7) .
C23 H23A 0.9300 .
C25 C26 1.499(6) .
C26 C27 1.537(6) .
C26 H26A 0.9700 .
C26 H26B 0.9700 .
C27 C28 1.516(6) .
C27 H27A 0.9700 .
C27 H27B 0.9700 .
C28 C29 1.509(7) .
C28 H28A 0.9700 .
C28 H28B 0.9700 .
C29 C30 1.369(6) .
C29 C36 1.429(7) .
C30 H30A 0.9300 .
C31 C32 1.364(7) .
C31 C36 1.411(6) .
C32 C33 1.366(7) .
C32 H32A 0.9300 .
C33 C34 1.385(8) .
C33 H33A 0.9300 .
C34 C35 1.364(8) .
C34 H34A 0.9300 .
C35 C36 1.400(7) .
C35 H35A 0.9300 .
C37 O6 1.259(5) .
C37 C38 1.524(6) .
C38 C39 1.527(6) .
C38 H38A 0.9700 .
C38 H38B 0.9700 .
C39 C40 1.520(7) .
C39 H39A 0.9700 .
C39 H39B 0.9700 .
C40 C41 1.502(7) .
C40 H40A 0.9700 .
C40 H40B 0.9700 .
C41 C42 1.353(7) .
C41 C48 1.434(7) .
C42 H42A 0.9300 .
C43 C44 1.409(7) .
C43 C48 1.422(7) .
C44 C45 1.366(9) .
C44 H44A 0.9300 .
C45 C46 1.392(9) .
C45 H45A 0.9300 .
C46 C47 1.376(8) .
C46 H46A 0.9300 .
C47 C48 1.400(7) .
C47 H47A 0.9300 .
O6 Eu1 2.355(3) 3_556

loop_
_geom_hbond_atom_site_label_D
_geom_hbond_atom_site_label_H
_geom_hbond_atom_site_label_A
_geom_hbond_distance_DH
_geom_hbond_distance_HA
_geom_hbond_distance_DA
_geom_hbond_angle_DHA
_geom_hbond_site_symmetry_A
N3 H3A O3 0.86 2.05 2.863(5) 157.7 2_545
N4 H4A O2 0.86 2.17 2.983(5) 158.3 2_556
